data_4026206
loop_
_publ_author_name
'Marina Martjuga'
'Sergey Belyakov'
'Edvards Liepinsh'
'Edgars Suna'

_publ_section_title
;
 Asymmetric Synthesis of 1,3-Diamines. II: Diastereoselective Reduction of
 Atropisomeric N-tert-Butanesulfinylketimines
;
_journal_name_full 'Journal of Organic Chemistry'
_journal_page_first 2635
_journal_page_last 2647
_journal_paper_doi 10.1021/jo1025767
_journal_volume 76
_journal_year 2011
_chemical_absolute_configuration rmad
_chemical_formula_moiety 'C13 H22 N2 O S'
_chemical_formula_sum 'C13 H22 N2 O S'
_chemical_formula_weight 254.39
_chemical_name_systematic
; 
 ? 
;
_space_group_IT_number 19
_symmetry_cell_setting orthorhombic
_symmetry_space_group_name_Hall 'P 2ac 2ab'
_symmetry_space_group_name_H-M 'P 21 21 21'
_atom_sites_solution_hydrogens mixed
_atom_sites_solution_primary direct
_atom_sites_solution_secondary difmap
_audit_creation_method SHELXL-97
_cell_angle_alpha 90.00
_cell_angle_beta 90.00
_cell_angle_gamma 90.00
_cell_formula_units_Z 4
_cell_length_a 8.7773(3)
_cell_length_b 11.8656(5)
_cell_length_c 14.5940(7)
_cell_measurement_reflns_used 1976
_cell_measurement_temperature 193(2)
_cell_measurement_theta_max 27.5
_cell_measurement_theta_min 0.9
_cell_volume 1519.93(11)
_computing_structure_refinement 'SHELXL-97 (Sheldrick, 1997)'
_computing_structure_solution 'SHELXS-97 (Sheldrick, 1990)'
_diffrn_ambient_temperature 193(2)
_diffrn_measured_fraction_theta_full 0.99
_diffrn_measured_fraction_theta_max 0.99
_diffrn_measurement_device_type 'Bruker-Nonius KappaCCD'
_diffrn_measurement_method '\f and \w scan'
_diffrn_radiation_monochromator graphite
_diffrn_radiation_source 'fine-focus sealed tube'
_diffrn_radiation_type MoK\a
_diffrn_radiation_wavelength 0.71073
_diffrn_reflns_av_R_equivalents 0.0028
_diffrn_reflns_av_sigmaI/netI 0.0637
_diffrn_reflns_limit_h_max 11
_diffrn_reflns_limit_h_min -11
_diffrn_reflns_limit_k_max 16
_diffrn_reflns_limit_k_min -15
_diffrn_reflns_limit_l_max 19
_diffrn_reflns_limit_l_min -19
_diffrn_reflns_number 3879
_diffrn_reflns_theta_full 29.0
_diffrn_reflns_theta_max 29.0
_diffrn_reflns_theta_min 2.21
_exptl_absorpt_coefficient_mu 0.202
_exptl_absorpt_correction_type none
_exptl_crystal_colour Colourless
_exptl_crystal_density_diffrn 1.112
_exptl_crystal_description Prism
_exptl_crystal_F_000 552
_exptl_crystal_size_max 0.28
_exptl_crystal_size_mid 0.19
_exptl_crystal_size_min 0.17
_refine_diff_density_max 0.447
_refine_diff_density_min -0.480
_refine_diff_density_rms 0.134
_refine_ls_abs_structure_details 'Flack H D (1983), Acta Cryst. A39, 876-881'
_refine_ls_abs_structure_Flack 0.07(11)
_refine_ls_extinction_method none
_refine_ls_goodness_of_fit_ref 1.117
_refine_ls_hydrogen_treatment constr
_refine_ls_matrix_type full
_refine_ls_number_parameters 154
_refine_ls_number_reflns 3870
_refine_ls_number_restraints 0
_refine_ls_restrained_S_all 1.117
_refine_ls_R_factor_all 0.0874
_refine_ls_R_factor_gt 0.0516
_refine_ls_shift/su_max 0.001
_refine_ls_shift/su_mean 0.000
_refine_ls_structure_factor_coef Fsqd
_refine_ls_weighting_details 'calc w=1/[\s^2^(Fo^2^)+(0.0965P)^2^+0.0000P] where P=(Fo^2^+2Fc^2^)/3'
_refine_ls_weighting_scheme calc
_refine_ls_wR_factor_gt 0.1294
_refine_ls_wR_factor_ref 0.1670
_reflns_number_gt 3030
_reflns_number_total 3870
_reflns_threshold_expression >2sigma(I)
_cod_data_source_file jo1025767_si_002_5b.cif
_cod_data_source_block M790
_cod_database_code 4026206
_cod_database_fobs_code 4026206

loop_
_symmetry_equiv_pos_as_xyz
'x, y, z'
'-x+1/2, -y, z+1/2'
'x+1/2, -y+1/2, -z'
'-x, y+1/2, -z+1/2'

loop_
_atom_site_label
_atom_site_type_symbol
_atom_site_fract_x
_atom_site_fract_y
_atom_site_fract_z
_atom_site_U_iso_or_equiv
_atom_site_adp_type
_atom_site_occupancy
_atom_site_symmetry_multiplicity
_atom_site_calc_flag
_atom_site_refinement_flags
S12 S 0.56182(7) -0.11082(6) 0.53653(5) 0.03177(19) Uani 1 1 d .
O13 O 0.6637(2) -0.21253(18) 0.53928(16) 0.0426(5) Uani 1 1 d .
N11 N 0.4108(2) -0.1384(2) 0.47499(17) 0.0346(6) Uani 1 1 d .
H11 H 0.3621 -0.2051 0.4886 0.041 Uiso 1 1 d R
N7 N 0.0942(3) -0.0334(2) 0.44165(19) 0.0424(6) Uani 1 1 d .
H7 H 0.1299 -0.1030 0.4544 0.051 Uiso 1 1 d R
C1 C 0.3409(3) 0.0334(3) 0.39278(19) 0.0343(6) Uani 1 1 d .
C6 C 0.4360(4) 0.1241(3) 0.3734(2) 0.0452(7) Uani 1 1 d .
H6 H 0.5501 0.1105 0.3511 0.054 Uiso 1 1 d R
C2 C 0.1920(3) 0.0555(3) 0.4257(2) 0.0358(6) Uani 1 1 d .
C3 C 0.1468(4) 0.1673(3) 0.4383(2) 0.0442(8) Uani 1 1 d .
H3 H 0.0465 0.1835 0.4610 0.053 Uiso 1 1 d R
C9 C 0.3935(3) -0.0872(3) 0.38249(19) 0.0374(7) Uani 1 1 d .
H9 H 0.3161 -0.1296 0.3514 0.045 Uiso 1 1 d R
C4 C 0.2445(4) 0.2555(3) 0.4193(3) 0.0502(9) Uani 1 1 d .
H4 H 0.2118 0.3317 0.4292 0.060 Uiso 1 1 d R
C14 C 0.4769(3) -0.1028(3) 0.6520(2) 0.0426(7) Uani 1 1 d .
C5 C 0.3889(5) 0.2349(3) 0.3867(2) 0.0523(9) Uani 1 1 d .
H5 H 0.4567 0.2959 0.3725 0.063 Uiso 1 1 d R
C10 C 0.5342(4) -0.1045(4) 0.3230(2) 0.0553(9) Uani 1 1 d .
H10A H 0.5596 -0.1847 0.3108 0.066 Uiso 1 1 d R
H10B H 0.6359 -0.0720 0.3471 0.066 Uiso 1 1 d R
H10C H 0.5289 -0.0687 0.2620 0.066 Uiso 1 1 d R
C8 C -0.0509(4) -0.0160(3) 0.4884(3) 0.0571(10) Uani 1 1 d .
H8A H -0.1209 0.0281 0.4505 0.068 Uiso 1 1 d R
H8B H -0.0281 0.0249 0.5434 0.068 Uiso 1 1 d R
H8C H -0.1032 -0.0868 0.4936 0.068 Uiso 1 1 d R
C15 C 0.3723(5) -0.0002(4) 0.6526(3) 0.0667(12) Uani 1 1 d .
H15A H 0.3251 0.0073 0.7116 0.080 Uiso 1 1 d R
H15B H 0.2951 -0.0097 0.6066 0.080 Uiso 1 1 d R
H15C H 0.4307 0.0662 0.6395 0.080 Uiso 1 1 d R
C16 C 0.3933(5) -0.2114(4) 0.6741(3) 0.0602(10) Uani 1 1 d .
H16A H 0.3488 -0.2072 0.7341 0.072 Uiso 1 1 d R
H16B H 0.4645 -0.2728 0.6721 0.072 Uiso 1 1 d R
H16C H 0.3146 -0.2236 0.6296 0.072 Uiso 1 1 d R
C17 C 0.6124(4) -0.0836(4) 0.7165(3) 0.0656(12) Uani 1 1 d .
H17A H 0.5773 -0.0783 0.7786 0.079 Uiso 1 1 d R
H17B H 0.6621 -0.0146 0.6995 0.079 Uiso 1 1 d R
H17C H 0.6831 -0.1450 0.7112 0.079 Uiso 1 1 d R

loop_
_atom_site_aniso_label
_atom_site_aniso_U_11
_atom_site_aniso_U_22
_atom_site_aniso_U_33
_atom_site_aniso_U_23
_atom_site_aniso_U_13
_atom_site_aniso_U_12
S12 0.0252(3) 0.0341(4) 0.0360(3) -0.0004(3) 0.0031(3) -0.0011(3)
O13 0.0302(9) 0.0399(12) 0.0576(13) 0.0005(11) 0.0026(10) 0.0081(8)
N11 0.0277(11) 0.0360(14) 0.0400(13) 0.0016(10) -0.0017(10) -0.0036(9)
N7 0.0308(12) 0.0330(13) 0.0635(17) -0.0014(12) 0.0070(11) 0.0013(10)
C1 0.0357(14) 0.0394(16) 0.0278(13) -0.0011(12) -0.0005(11) -0.0037(12)
C6 0.0472(16) 0.056(2) 0.0322(14) 0.0061(13) -0.0010(13) -0.0163(17)
C2 0.0383(15) 0.0328(16) 0.0361(14) 0.0000(12) -0.0047(12) -0.0009(12)
C3 0.0527(18) 0.0384(18) 0.0415(17) -0.0031(14) -0.0051(14) 0.0067(15)
C9 0.0335(13) 0.049(2) 0.0292(13) -0.0039(12) 0.0009(11) 0.0004(12)
C4 0.072(2) 0.0339(18) 0.0443(18) 0.0024(14) -0.0150(17) -0.0011(16)
C14 0.0397(15) 0.054(2) 0.0337(14) -0.0051(15) 0.0070(12) -0.0058(14)
C5 0.073(2) 0.040(2) 0.0434(18) 0.0107(15) -0.0123(17) -0.0211(17)
C10 0.0472(18) 0.079(3) 0.0402(17) -0.0008(18) 0.0124(14) 0.0150(19)
C8 0.0365(16) 0.047(2) 0.088(3) -0.0021(18) 0.0172(18) -0.0008(16)
C15 0.069(2) 0.076(3) 0.055(2) -0.019(2) 0.015(2) 0.013(2)
C16 0.065(2) 0.073(3) 0.0423(18) 0.0061(18) 0.0126(16) -0.022(2)
C17 0.058(2) 0.096(3) 0.0431(18) -0.008(2) -0.0074(16) -0.011(2)

loop_
_atom_type_symbol
_atom_type_description
_atom_type_scat_dispersion_real
_atom_type_scat_dispersion_imag
_atom_type_scat_source
C C 0.0033 0.0016 'International Tables Vol C Tables 4.2.6.8 and 6.1.1.4'
H H 0.0000 0.0000 'International Tables Vol C Tables 4.2.6.8 and 6.1.1.4'
N N 0.0061 0.0033 'International Tables Vol C Tables 4.2.6.8 and 6.1.1.4'
O O 0.0106 0.0060 'International Tables Vol C Tables 4.2.6.8 and 6.1.1.4'
S S 0.1246 0.1234 'International Tables Vol C Tables 4.2.6.8 and 6.1.1.4'

loop_
_geom_angle_atom_site_label_1
_geom_angle_atom_site_label_2
_geom_angle_atom_site_label_3
_geom_angle
O13 S12 N11 109.67(12)
O13 S12 C14 104.93(15)
N11 S12 C14 100.63(12)
C9 N11 S12 119.94(19)
C9 N11 H11 120.0
S12 N11 H11 115.5
C2 N7 C8 120.9(3)
C2 N7 H7 121.2
C8 N7 H7 109.7
C6 C1 C2 118.6(3)
C6 C1 C9 121.9(3)
C2 C1 C9 119.4(3)
C1 C6 C5 121.6(3)
C1 C6 H6 120.6
C5 C6 H6 117.7
N7 C2 C3 121.8(3)
N7 C2 C1 119.3(3)
C3 C2 C1 118.8(3)
C4 C3 C2 121.2(3)
C4 C3 H3 119.2
C2 C3 H3 119.7
N11 C9 C1 109.1(2)
N11 C9 C10 112.3(3)
C1 C9 C10 115.6(3)
N11 C9 H9 106.7
C1 C9 H9 109.1
C10 C9 H9 103.5
C5 C4 C3 120.5(3)
C5 C4 H4 119.6
C3 C4 H4 119.9
C16 C14 C15 112.7(3)
C16 C14 C17 111.7(3)
C15 C14 C17 110.2(3)
C16 C14 S12 110.2(2)
C15 C14 S12 106.8(2)
C17 C14 S12 104.7(2)
C4 C5 C6 119.3(3)
C4 C5 H5 120.9
C6 C5 H5 119.8
C9 C10 H10A 114.4
C9 C10 H10B 117.1
H10A C10 H10B 102.9
C9 C10 H10C 114.7
H10A C10 H10C 105.2
H10B C10 H10C 100.8
N7 C8 H8A 111.1
N7 C8 H8B 106.3
H8A C8 H8B 109.5
N7 C8 H8C 109.3
H8A C8 H8C 102.3
H8B C8 H8C 118.4
C14 C15 H15A 109.8
C14 C15 H15B 109.2
H15A C15 H15B 109.5
C14 C15 H15C 109.4
H15A C15 H15C 109.5
H15B C15 H15C 109.5
C14 C16 H16A 110.2
C14 C16 H16B 108.9
H16A C16 H16B 109.5
C14 C16 H16C 109.3
H16A C16 H16C 109.5
H16B C16 H16C 109.5
C14 C17 H17A 109.9
C14 C17 H17B 108.7
H17A C17 H17B 109.5
C14 C17 H17C 109.9
H17A C17 H17C 109.5
H17B C17 H17C 109.5

loop_
_geom_bond_atom_site_label_1
_geom_bond_atom_site_label_2
_geom_bond_distance
S12 O13 1.502(2)
S12 N11 1.634(2)
S12 C14 1.845(3)
N11 C9 1.488(4)
N11 H11 0.9209
N7 C2 1.380(4)
N7 C8 1.460(4)
N7 H7 0.9029
C1 C6 1.391(4)
C1 C2 1.418(4)
C1 C9 1.511(4)
C6 C5 1.393(5)
C6 H6 1.0653
C2 C3 1.396(4)
C3 C4 1.381(5)
C3 H3 0.9601
C9 C10 1.523(4)
C9 H9 0.9600
C4 C5 1.376(6)
C4 H4 0.9600
C14 C16 1.518(5)
C14 C15 1.524(5)
C14 C17 1.534(5)
C5 H5 0.9600
C10 H10A 0.9931
C10 H10B 1.0346
C10 H10C 0.9867
C8 H8A 0.9779
C8 H8B 0.9595
C8 H8C 0.9598
C15 H15A 0.9600
C15 H15B 0.9601
C15 H15C 0.9599
C16 H16A 0.9600
C16 H16B 0.9600
C16 H16C 0.9600
C17 H17A 0.9600
C17 H17B 0.9600
C17 H17C 0.9600
